data_1546166
loop_
_publ_author_name
'Giarrusso, James'
'Do, Dung T.'
'Johnson, Jeffrey S.'

_publ_section_title
;
 Chemoselective and Diastereoconvergent Cu(II)-Catalyzed Aerobic
 Endoperoxidation of Polycarbonyls.
;
_journal_issue 12
_journal_name_full 'Organic letters'
_journal_page_first 3107
_journal_page_last 3110
_journal_paper_doi 10.1021/acs.orglett.7b01225
_journal_volume 19
_journal_year 2017
_chemical_formula_moiety 'C15 H22 O6'
_chemical_formula_sum 'C15 H22 O6'
_chemical_formula_weight 298.32
_space_group_crystal_system monoclinic
_space_group_IT_number 14
_space_group_name_Hall '-P 2ybc'
_space_group_name_H-M_alt 'P 1 21/c 1'
_symmetry_space_group_name_Hall '-P 2ybc'
_symmetry_space_group_name_H-M 'P 1 21/c 1'
_atom_sites_solution_hydrogens geom
_atom_sites_solution_primary iterative
_audit_creation_date 2016-03-02
_audit_creation_method
;
Olex2 1.2
(compiled 2016.02.19 svn.r3266 for OlexSys, GUI svn.r5155)
;
_cell_angle_alpha 90
_cell_angle_beta 101.692(2)
_cell_angle_gamma 90
_cell_formula_units_Z 4
_cell_length_a 8.9990(6)
_cell_length_b 9.8330(6)
_cell_length_c 17.8989(11)
_cell_measurement_reflns_used 9904
_cell_measurement_temperature 100
_cell_measurement_theta_max 70.07
_cell_measurement_theta_min 4.50
_cell_volume 1550.96(17)
_computing_molecular_graphics 'Olex2 (Dolomanov et al., 2009)'
_computing_publication_material 'Olex2 (Dolomanov et al., 2009)'
_computing_structure_refinement 'XL (Sheldrick, 2008)'
_computing_structure_solution 'olex2.solve (Bourhis et al., 2015)'
_diffrn_ambient_temperature 100
_diffrn_measured_fraction_theta_full 0.999
_diffrn_measured_fraction_theta_max 0.998
_diffrn_measurement_device_type 'Bruker APEX-II CCD'
_diffrn_measurement_method '\f and \w scans'
_diffrn_radiation_type CuK\a
_diffrn_radiation_wavelength 1.54178
_diffrn_reflns_av_R_equivalents 0.0274
_diffrn_reflns_av_unetI/netI 0.0204
_diffrn_reflns_Laue_measured_fraction_full 0.999
_diffrn_reflns_Laue_measured_fraction_max 0.998
_diffrn_reflns_limit_h_max 10
_diffrn_reflns_limit_h_min -10
_diffrn_reflns_limit_k_max 11
_diffrn_reflns_limit_k_min -12
_diffrn_reflns_limit_l_max 21
_diffrn_reflns_limit_l_min -21
_diffrn_reflns_number 14553
_diffrn_reflns_point_group_measured_fraction_full 0.999
_diffrn_reflns_point_group_measured_fraction_max 0.998
_diffrn_reflns_theta_full 67.679
_diffrn_reflns_theta_max 70.183
_diffrn_reflns_theta_min 5.019
_diffrn_standards_number 0
_exptl_absorpt_coefficient_mu 0.822
_exptl_absorpt_correction_T_max 0.9312
_exptl_absorpt_correction_T_min 0.8557
_exptl_absorpt_correction_type numerical
_exptl_absorpt_process_details
;
SADABS-2014/5 (Bruker,2014/5) was used for absorption correction.
wR2(int) was 0.0501 before and 0.0392 after correction.
The Ratio of minimum to maximum transmission is 0.9189.
The \l/2 correction factor is 0.00150.
;
_exptl_crystal_colour 'clear colourless'
_exptl_crystal_colour_lustre clear
_exptl_crystal_colour_primary colourless
_exptl_crystal_density_diffrn 1.278
_exptl_crystal_description block
_exptl_crystal_F_000 640
_exptl_crystal_size_max 0.254
_exptl_crystal_size_mid 0.195
_exptl_crystal_size_min 0.194
_refine_diff_density_max 0.291
_refine_diff_density_min -0.302
_refine_diff_density_rms 0.050
_refine_ls_extinction_method none
_refine_ls_goodness_of_fit_ref 1.035
_refine_ls_hydrogen_treatment constr
_refine_ls_matrix_type full
_refine_ls_number_parameters 196
_refine_ls_number_reflns 2933
_refine_ls_number_restraints 0
_refine_ls_restrained_S_all 1.035
_refine_ls_R_factor_all 0.0375
_refine_ls_R_factor_gt 0.0360
_refine_ls_shift/su_max 0.001
_refine_ls_shift/su_mean 0.000
_refine_ls_structure_factor_coef Fsqd
_refine_ls_weighting_details 'w=1/[\s^2^(Fo^2^)+(0.0503P)^2^+0.5813P] where P=(Fo^2^+2Fc^2^)/3'
_refine_ls_weighting_scheme calc
_refine_ls_wR_factor_gt 0.0910
_refine_ls_wR_factor_ref 0.0923
_reflns_Friedel_coverage 0.000
_reflns_number_gt 2790
_reflns_number_total 2933
_reflns_threshold_expression 'I > 2\s(I)'
_cod_data_source_file ol7b01225_si_003.cif
_cod_data_source_block x1602011
_cod_depositor_comments 'Adding full bibliography for 1546165--1546167.cif.'
_cod_database_code 1546166
_shelx_space_group_comment
;
The symmetry employed for this shelxl refinement is uniquely defined
by the following loop, which should always be used as a source of
symmetry information in preference to the above space-group names.
They are only intended as comments.
;
_shelx_estimated_absorpt_t_max 0.857
_shelx_estimated_absorpt_t_min 0.818
_olex2_refinement_description
;
1. Fixed Uiso
 At 1.2 times of:
  All C(H) groups
 At 1.5 times of:
  All C(H,H,H) groups
2.a Ternary CH refined with riding coordinates:
 C6(H6), C7(H7), C8(H8), C18(H18)
2.b Idealised Me refined as rotating group:
 C11(H11A,H11B,H11C), C12(H12A,H12B,H12C), C14(H14A,H14B,H14C), C17(H17A,H17B,
 H17C), C19(H19A,H19B,H19C), C20(H20A,H20B,H20C)
;
_shelx_shelxl_version_number 2014/7
_olex2_submission_special_instructions 'No special instructions were received'

loop_
_space_group_symop_operation_xyz
'x, y, z'
'-x, y+1/2, -z+1/2'
'-x, -y, -z'
'x, -y-1/2, z-1/2'

loop_
_atom_site_label
_atom_site_type_symbol
_atom_site_fract_x
_atom_site_fract_y
_atom_site_fract_z
_atom_site_U_iso_or_equiv
_atom_site_adp_type
_atom_site_occupancy
_atom_site_site_symmetry_order
_atom_site_calc_flag
_atom_site_refinement_flags_posn
C1 C 0.31889(13) 0.19604(11) 0.51366(6) 0.0180(2) Uani 1 1 d .
O2 O 0.43272(9) 0.11671(8) 0.56337(5) 0.01861(19) Uani 1 1 d .
C3 C 0.56573(13) 0.17713(11) 0.59381(6) 0.0167(2) Uani 1 1 d .
C4 C 0.56573(12) 0.33198(11) 0.60595(6) 0.0152(2) Uani 1 1 d .
O5 O 0.63842(9) 0.39246(8) 0.55058(4) 0.0195(2) Uani 1 1 d .
C6 C 0.79711(13) 0.41940(12) 0.58321(7) 0.0194(2) Uani 1 1 d .
H6 H 0.8156 0.5194 0.5806 0.023 Uiso 1 1 calc R
C7 C 0.82233(13) 0.37673(11) 0.66789(7) 0.0185(2) Uani 1 1 d .
H7 H 0.8692 0.2842 0.6747 0.022 Uiso 1 1 calc R
C8 C 0.66146(13) 0.37231(11) 0.68461(6) 0.0166(2) Uani 1 1 d .
H8 H 0.6329 0.4674 0.6957 0.020 Uiso 1 1 calc R
C9 C 0.40515(12) 0.39379(11) 0.59232(6) 0.0152(2) Uani 1 1 d .
O10 O 0.28968(9) 0.31956(8) 0.55223(4) 0.01854(19) Uani 1 1 d .
C11 C 0.17516(14) 0.11326(13) 0.50275(8) 0.0250(3) Uani 1 1 d .
H11A H 0.1903 0.0267 0.4782 0.037 Uiso 1 1 calc GR
H11B H 0.0924 0.1637 0.4705 0.037 Uiso 1 1 calc GR
H11C H 0.1493 0.0956 0.5525 0.037 Uiso 1 1 calc GR
C12 C 0.37062(14) 0.22761(12) 0.44037(6) 0.0211(2) Uani 1 1 d .
H12A H 0.4589 0.2881 0.4512 0.032 Uiso 1 1 calc GR
H12B H 0.2882 0.2723 0.4046 0.032 Uiso 1 1 calc GR
H12C H 0.3983 0.1429 0.4177 0.032 Uiso 1 1 calc GR
O13 O 0.67755(10) 0.10912(8) 0.61175(5) 0.0253(2) Uani 1 1 d .
C14 C 0.89494(14) 0.34661(14) 0.53671(8) 0.0282(3) Uani 1 1 d .
H14A H 0.8813 0.2482 0.5406 0.042 Uiso 1 1 calc GR
H14B H 1.0017 0.3699 0.5561 0.042 Uiso 1 1 calc GR
H14C H 0.8654 0.3745 0.4832 0.042 Uiso 1 1 calc GR
C15 C 0.92682(14) 0.48035(12) 0.71616(7) 0.0238(3) Uani 1 1 d .
O16 O 0.88034(12) 0.59128(10) 0.72930(7) 0.0397(3) Uani 1 1 d .
C17 C 1.08995(15) 0.44014(14) 0.74140(9) 0.0329(3) Uani 1 1 d .
H17A H 1.1404 0.4441 0.6978 0.049 Uiso 1 1 calc GR
H17B H 1.0958 0.3473 0.7617 0.049 Uiso 1 1 calc GR
H17C H 1.1402 0.5027 0.7812 0.049 Uiso 1 1 calc GR
C18 C 0.64174(14) 0.28321(12) 0.75236(6) 0.0209(3) Uani 1 1 d .
H18 H 0.6791 0.1897 0.7441 0.025 Uiso 1 1 calc R
C19 C 0.73540(17) 0.33791(16) 0.82731(7) 0.0342(3) Uani 1 1 d .
H19A H 0.8434 0.3351 0.8254 0.051 Uiso 1 1 calc GR
H19B H 0.7173 0.2817 0.8698 0.051 Uiso 1 1 calc GR
H19C H 0.7055 0.4320 0.8347 0.051 Uiso 1 1 calc GR
C20 C 0.47522(15) 0.27254(14) 0.75859(7) 0.0258(3) Uani 1 1 d .
H20A H 0.4356 0.3635 0.7654 0.039 Uiso 1 1 calc GR
H20B H 0.4669 0.2156 0.8025 0.039 Uiso 1 1 calc GR
H20C H 0.4165 0.2316 0.7119 0.039 Uiso 1 1 calc GR
O21 O 0.37849(9) 0.50219(8) 0.61674(5) 0.01990(19) Uani 1 1 d .

loop_
_atom_site_aniso_label
_atom_site_aniso_U_11
_atom_site_aniso_U_22
_atom_site_aniso_U_33
_atom_site_aniso_U_23
_atom_site_aniso_U_13
_atom_site_aniso_U_12
C1 0.0165(5) 0.0160(5) 0.0203(5) -0.0041(4) 0.0009(4) 0.0029(4)
O2 0.0178(4) 0.0151(4) 0.0220(4) 0.0006(3) 0.0017(3) 0.0008(3)
C3 0.0182(5) 0.0174(5) 0.0141(5) -0.0019(4) 0.0025(4) 0.0016(4)
C4 0.0155(5) 0.0152(5) 0.0148(5) 0.0005(4) 0.0031(4) 0.0016(4)
O5 0.0147(4) 0.0262(4) 0.0179(4) 0.0040(3) 0.0039(3) 0.0009(3)
C6 0.0140(5) 0.0189(5) 0.0249(6) 0.0008(4) 0.0030(4) -0.0002(4)
C7 0.0162(5) 0.0143(5) 0.0232(6) -0.0008(4) -0.0005(4) 0.0015(4)
C8 0.0171(5) 0.0148(5) 0.0165(5) -0.0020(4) 0.0003(4) 0.0018(4)
C9 0.0166(5) 0.0162(5) 0.0129(5) 0.0020(4) 0.0034(4) 0.0007(4)
O10 0.0145(4) 0.0183(4) 0.0222(4) -0.0056(3) 0.0023(3) 0.0021(3)
C11 0.0176(6) 0.0232(6) 0.0337(7) -0.0078(5) 0.0040(5) -0.0015(5)
C12 0.0236(6) 0.0200(6) 0.0189(5) -0.0023(4) 0.0026(4) 0.0033(4)
O13 0.0221(4) 0.0198(4) 0.0302(5) -0.0060(3) -0.0038(4) 0.0076(3)
C14 0.0182(6) 0.0370(7) 0.0306(7) -0.0023(5) 0.0074(5) 0.0034(5)
C15 0.0230(6) 0.0176(6) 0.0281(6) -0.0003(5) -0.0014(5) -0.0018(5)
O16 0.0327(5) 0.0207(5) 0.0590(7) -0.0126(4) -0.0063(5) 0.0017(4)
C17 0.0222(6) 0.0277(7) 0.0430(8) -0.0044(6) -0.0073(6) -0.0035(5)
C18 0.0256(6) 0.0194(6) 0.0165(5) 0.0008(4) 0.0018(4) 0.0035(5)
C19 0.0381(8) 0.0428(8) 0.0182(6) 0.0005(5) -0.0028(5) -0.0018(6)
C20 0.0298(7) 0.0298(7) 0.0187(6) 0.0043(5) 0.0071(5) 0.0012(5)
O21 0.0205(4) 0.0168(4) 0.0218(4) -0.0027(3) 0.0029(3) 0.0044(3)

loop_
_atom_type_symbol
_atom_type_description
_atom_type_scat_dispersion_real
_atom_type_scat_dispersion_imag
_atom_type_scat_source
C C 0.0181 0.0091 'International Tables Vol C Tables 4.2.6.8 and 6.1.1.4'
H H 0.0000 0.0000 'International Tables Vol C Tables 4.2.6.8 and 6.1.1.4'
O O 0.0492 0.0322 'International Tables Vol C Tables 4.2.6.8 and 6.1.1.4'

loop_
_geom_angle_atom_site_label_1
_geom_angle_atom_site_label_2
_geom_angle_atom_site_label_3
_geom_angle
O2 C1 O10 109.55(8)
O2 C1 C11 105.75(9)
O2 C1 C12 109.98(9)
O10 C1 C11 106.32(9)
O10 C1 C12 111.07(9)
C11 C1 C12 113.95(10)
C3 O2 C1 118.18(9)
O2 C3 C4 117.90(9)
O13 C3 O2 119.44(10)
O13 C3 C4 122.64(10)
C3 C4 C8 111.51(9)
C3 C4 C9 113.27(9)
O5 C4 C3 107.58(9)
O5 C4 C8 106.08(9)
O5 C4 C9 105.87(8)
C9 C4 C8 112.01(9)
C4 O5 C6 110.43(8)
O5 C6 H6 108.7
O5 C6 C7 106.37(9)
O5 C6 C14 109.11(10)
C7 C6 H6 108.7
C14 C6 H6 108.7
C14 C6 C7 115.23(10)
C6 C7 H7 110.0
C8 C7 C6 104.00(9)
C8 C7 H7 110.0
C15 C7 C6 108.95(9)
C15 C7 H7 110.0
C15 C7 C8 113.85(10)
C4 C8 H8 107.6
C7 C8 C4 101.71(9)
C7 C8 H8 107.6
C18 C8 C4 116.14(9)
C18 C8 C7 115.73(9)
C18 C8 H8 107.6
O10 C9 C4 117.82(9)
O21 C9 C4 123.05(10)
O21 C9 O10 119.11(10)
C9 O10 C1 120.81(8)
C1 C11 H11A 109.5
C1 C11 H11B 109.5
C1 C11 H11C 109.5
H11A C11 H11B 109.5
H11A C11 H11C 109.5
H11B C11 H11C 109.5
C1 C12 H12A 109.5
C1 C12 H12B 109.5
C1 C12 H12C 109.5
H12A C12 H12B 109.5
H12A C12 H12C 109.5
H12B C12 H12C 109.5
C6 C14 H14A 109.5
C6 C14 H14B 109.5
C6 C14 H14C 109.5
H14A C14 H14B 109.5
H14A C14 H14C 109.5
H14B C14 H14C 109.5
O16 C15 C7 120.92(11)
O16 C15 C17 122.41(12)
C17 C15 C7 116.55(10)
C15 C17 H17A 109.5
C15 C17 H17B 109.5
C15 C17 H17C 109.5
H17A C17 H17B 109.5
H17A C17 H17C 109.5
H17B C17 H17C 109.5
C8 C18 H18 108.1
C19 C18 C8 111.14(10)
C19 C18 H18 108.1
C20 C18 C8 111.64(9)
C20 C18 H18 108.1
C20 C18 C19 109.52(10)
C18 C19 H19A 109.5
C18 C19 H19B 109.5
C18 C19 H19C 109.5
H19A C19 H19B 109.5
H19A C19 H19C 109.5
H19B C19 H19C 109.5
C18 C20 H20A 109.5
C18 C20 H20B 109.5
C18 C20 H20C 109.5
H20A C20 H20B 109.5
H20A C20 H20C 109.5
H20B C20 H20C 109.5

loop_
_geom_bond_atom_site_label_1
_geom_bond_atom_site_label_2
_geom_bond_distance
C1 O2 1.4423(13)
C1 O10 1.4473(13)
C1 C11 1.5071(16)
C1 C12 1.5103(16)
O2 C3 1.3484(14)
C3 C4 1.5380(15)
C3 O13 1.1967(14)
C4 O5 1.4237(13)
C4 C8 1.5460(15)
C4 C9 1.5408(15)
O5 C6 1.4535(14)
C6 H6 1.0000
C6 C7 1.5445(16)
C6 C14 1.5090(17)
C7 H7 1.0000
C7 C8 1.5371(16)
C7 C15 1.5296(16)
C8 H8 1.0000
C8 C18 1.5351(16)
C9 O10 1.3510(13)
C9 O21 1.1946(14)
C11 H11A 0.9800
C11 H11B 0.9800
C11 H11C 0.9800
C12 H12A 0.9800
C12 H12B 0.9800
C12 H12C 0.9800
C14 H14A 0.9800
C14 H14B 0.9800
C14 H14C 0.9800
C15 O16 1.2083(16)
C15 C17 1.4989(18)
C17 H17A 0.9800
C17 H17B 0.9800
C17 H17C 0.9800
C18 H18 1.0000
C18 C19 1.5301(17)
C18 C20 1.5286(17)
C19 H19A 0.9800
C19 H19B 0.9800
C19 H19C 0.9800
C20 H20A 0.9800
C20 H20B 0.9800
C20 H20C 0.9800

loop_
_geom_torsion_atom_site_label_1
_geom_torsion_atom_site_label_2
_geom_torsion_atom_site_label_3
_geom_torsion_atom_site_label_4
_geom_torsion
C1 O2 C3 C4 27.73(13)
C1 O2 C3 O13 -153.88(10)
O2 C1 O10 C9 44.17(13)
O2 C3 C4 O5 -107.76(10)
O2 C3 C4 C8 136.32(10)
O2 C3 C4 C9 8.88(13)
C3 C4 O5 C6 -96.67(10)
C3 C4 C8 C7 83.64(10)
C3 C4 C8 C18 -42.92(13)
C3 C4 C9 O10 -18.11(13)
C3 C4 C9 O21 160.37(10)
C4 O5 C6 C7 -2.58(11)
C4 O5 C6 C14 122.31(10)
C4 C8 C18 C19 -176.87(10)
C4 C8 C18 C20 -54.28(13)
C4 C9 O10 C1 -9.22(14)
O5 C4 C8 C7 -33.19(10)
O5 C4 C8 C18 -159.75(9)
O5 C4 C9 O10 99.53(10)
O5 C4 C9 O21 -81.99(12)
O5 C6 C7 C8 -18.58(11)
O5 C6 C7 C15 -140.32(9)
C6 C7 C8 C4 30.69(10)
C6 C7 C8 C18 157.52(9)
C6 C7 C15 O16 75.08(15)
C6 C7 C15 C17 -101.07(13)
C7 C8 C18 C19 63.95(13)
C7 C8 C18 C20 -173.45(9)
C8 C4 O5 C6 22.78(11)
C8 C4 C9 O10 -145.29(9)
C8 C4 C9 O21 33.19(14)
C8 C7 C15 O16 -40.47(17)
C8 C7 C15 C17 143.38(12)
C9 C4 O5 C6 141.95(9)
C9 C4 C8 C7 -148.24(9)
C9 C4 C8 C18 85.20(11)
O10 C1 O2 C3 -53.99(12)
C11 C1 O2 C3 -168.19(9)
C11 C1 O10 C9 158.00(10)
C12 C1 O2 C3 68.35(12)
C12 C1 O10 C9 -77.51(12)
O13 C3 C4 O5 73.90(13)
O13 C3 C4 C8 -42.02(15)
O13 C3 C4 C9 -169.46(10)
C14 C6 C7 C8 -139.62(10)
C14 C6 C7 C15 98.64(12)
C15 C7 C8 C4 149.11(9)
C15 C7 C8 C18 -84.06(12)
O21 C9 O10 C1 172.23(10)
